data_2239179
loop_
_publ_author_name
'Ward, Matthew D.'
'Ibers, James A.'

_publ_section_title
;
 Nickel(II) uranium(IV) trisulfide
;
_journal_issue 1
_journal_name_full 'Acta Crystallographica Section E'
_journal_page_first i4
_journal_paper_doi 10.1107/S1600536813033680
_journal_volume 70
_journal_year 2014
_chemical_formula_iupac 'Ni U S3'
_chemical_formula_structural 'Ni U S3'
_chemical_formula_sum 'Ni S3 U'
_chemical_formula_weight 392.92
_chemical_name_systematic
;
Nickel(II) uranium(IV) trisulfide
;
_space_group_crystal_system orthorhombic
_space_group_IT_number 62
_space_group_name_Hall '-P 2ac 2n'
_space_group_name_H-M_alt 'P n m a'
_symmetry_space_group_name_Hall '-P 2ac 2n'
_symmetry_space_group_name_H-M 'P n m a'
_audit_creation_method SHELXL-2013
_cell_angle_alpha 90
_cell_angle_beta 90
_cell_angle_gamma 90
_cell_formula_units_Z 4
_cell_length_a 6.8924(3)
_cell_length_b 8.7570(4)
_cell_length_c 6.0758(2)
_cell_measurement_reflns_used 3973
_cell_measurement_temperature 100(2)
_cell_measurement_theta_max 33.1815
_cell_measurement_theta_min 4.082
_cell_volume 366.72(3)
_computing_cell_refinement 'SAINT (Bruker, 2009)'
_computing_data_collection 'APEX2 (Bruker, 2009)'
_computing_data_reduction 'SAINT (Bruker, 2009)'
_computing_molecular_graphics '<i>CrystalMaker</i> (Palmer, 2009)'
_computing_publication_material 'SHELXL2013 (Sheldrick, 2013)'
_computing_structure_refinement 'SHELXL2013 (Sheldrick, 2013)'
_computing_structure_solution 'SHELXS2013 (Sheldrick, 2013)'
_diffrn_ambient_temperature 100(2)
_diffrn_measured_fraction_theta_full 0.997
_diffrn_measured_fraction_theta_max 1.001
_diffrn_measurement_device_type 'Bruker APEXII CCD'
_diffrn_measurement_method '\f and \w'
_diffrn_radiation_source 'fine-focus sealed tube'
_diffrn_radiation_type MoK\a
_diffrn_radiation_wavelength 0.71073
_diffrn_reflns_av_R_equivalents 0.0465
_diffrn_reflns_limit_h_max 10
_diffrn_reflns_limit_h_min -10
_diffrn_reflns_limit_k_max 13
_diffrn_reflns_limit_k_min -13
_diffrn_reflns_limit_l_max 9
_diffrn_reflns_limit_l_min -9
_diffrn_reflns_number 7334
_diffrn_reflns_theta_full 25.242
_diffrn_reflns_theta_max 33.225
_diffrn_reflns_theta_min 4.082
_exptl_absorpt_coefficient_mu 50.683
_exptl_absorpt_correction_T_max 0.1082
_exptl_absorpt_correction_T_min 0.0933
_exptl_absorpt_correction_type numerical
_exptl_absorpt_process_details '(<i>SADABS</i>; Bruker, 2009)'
_exptl_crystal_colour black
_exptl_crystal_density_diffrn 7.117
_exptl_crystal_description prism
_exptl_crystal_F_000 672
_exptl_crystal_size_max 0.089
_exptl_crystal_size_mid 0.085
_exptl_crystal_size_min 0.079
_refine_diff_density_max 2.801
_refine_diff_density_min -1.151
_refine_ls_extinction_coef 0.0039(4)
_refine_ls_extinction_expression Fc^*^=kFc[1+0.001xFc^2^\l^3^/sin(2\q)]^-1/4^
_refine_ls_extinction_method 'SHELXL2013 (Sheldrick, 2013)'
_refine_ls_goodness_of_fit_ref 1.356
_refine_ls_hydrogen_treatment undef
_refine_ls_matrix_type full
_refine_ls_number_parameters 29
_refine_ls_number_reflns 748
_refine_ls_number_restraints 0
_refine_ls_restrained_S_all 1.356
_refine_ls_R_factor_all 0.0187
_refine_ls_R_factor_gt 0.0181
_refine_ls_shift/su_max 0.000
_refine_ls_shift/su_mean 0.000
_refine_ls_structure_factor_coef Fsqd
_refine_ls_weighting_details w=1/[\s^2^(Fo^2^)+(0.0149Fo^2^)^2^]
_refine_ls_weighting_scheme calc
_refine_ls_wR_factor_gt 0.0427
_refine_ls_wR_factor_ref 0.0429
_reflns_number_gt 728
_reflns_number_total 748
_reflns_threshold_expression I>2\s(I)
_cod_data_source_file wm2789sup1.cf
_cod_data_source_block I
_cod_database_code 2239179
_cod_database_fobs_code 2239179
_shelx_space_group_comment
;
The symmetry employed for this shelxl refinement is uniquely defined
by the following loop, which should always be used as a source of
symmetry information in preference to the above space-group names.
They are only intended as comments.
;
_shelx_estimated_absorpt_t_min 0.093
_shelx_estimated_absorpt_t_max 0.108
_shelxl_version_number 2.013

loop_
_space_group_symop_operation_xyz
'x, y, z'
'-x+1/2, -y, z+1/2'
'-x, y+1/2, -z'
'x+1/2, -y+1/2, -z+1/2'
'-x, -y, -z'
'x-1/2, y, -z-1/2'
'x, -y-1/2, z'
'-x-1/2, y-1/2, z-1/2'

loop_
_atom_site_type_symbol
_atom_site_label
_atom_site_fract_x
_atom_site_fract_y
_atom_site_fract_z
_atom_site_U_iso_or_equiv
_atom_site_adp_type
_atom_site_calc_flag
_atom_site_occupancy
U U1 0.38141(3) 0.2500 0.05064(3) 0.00770(8) Uani d 1
Ni Ni1 0.0000 0.0000 0.0000 0.00778(13) Uani d 1
S S1 0.18039(14) 0.05448(9) 0.33217(13) 0.00731(15) Uani d 1
S S2 0.52930(19) 0.2500 0.63121(19) 0.0085(2) Uani d 1

loop_
_atom_site_aniso_label
_atom_site_aniso_U_11
_atom_site_aniso_U_22
_atom_site_aniso_U_33
_atom_site_aniso_U_12
_atom_site_aniso_U_13
_atom_site_aniso_U_23
U1 0.00525(11) 0.00896(10) 0.00890(10) 0.000 0.00069(5) 0.000
Ni1 0.0069(3) 0.0081(2) 0.0083(2) -0.0009(2) -0.0008(2) 0.0002(2)
S1 0.0057(4) 0.0087(3) 0.0075(3) 0.0000(3) 0.0000(3) 0.0004(3)
S2 0.0081(6) 0.0079(4) 0.0095(5) 0.000 0.0023(4) 0.000

loop_
_atom_type_symbol
_atom_type_description
_atom_type_scat_dispersion_real
_atom_type_scat_dispersion_imag
_atom_type_scat_source
S S 0.1246 0.1234 'International Tables Vol C Tables 4.2.6.8 and 6.1.1.4'
Ni Ni 0.3393 1.1124 'International Tables Vol C Tables 4.2.6.8 and 6.1.1.4'
U U -9.6767 9.6646 'International Tables Vol C Tables 4.2.6.8 and 6.1.1.4'

loop_
_geom_angle_atom_site_label_1
_geom_angle_atom_site_label_2
_geom_angle_atom_site_label_3
_geom_angle_site_symmetry_1
_geom_angle_site_symmetry_3
_geom_angle
S2 U1 S2 6_556 1_554 87.32(2)
S2 U1 S1 6_556 4 141.532(18)
S2 U1 S1 1_554 4 87.85(3)
S2 U1 S1 6_556 6_656 141.532(18)
S2 U1 S1 1_554 6_656 87.85(3)
S1 U1 S1 4 6_656 76.29(3)
S2 U1 S1 6_556 7_565 78.58(3)
S2 U1 S1 1_554 7_565 138.939(19)
S1 U1 S1 4 7_565 80.362(19)
S1 U1 S1 6_656 7_565 126.225(15)
S2 U1 S1 6_556 . 78.58(3)
S2 U1 S1 1_554 . 138.939(19)
S1 U1 S1 4 . 126.225(15)
S1 U1 S1 6_656 . 80.362(19)
S1 U1 S1 7_565 . 75.75(3)
S2 U1 S1 6_556 2_554 71.84(2)
S2 U1 S1 1_554 2_554 69.082(18)
S1 U1 S1 4 2_554 139.987(15)
S1 U1 S1 6_656 2_554 70.81(3)
S1 U1 S1 7_565 2_554 138.102(15)
S1 U1 S1 . 2_554 69.890(12)
S2 U1 S1 6_556 8_665 71.84(2)
S2 U1 S1 1_554 8_665 69.082(18)
S1 U1 S1 4 8_665 70.81(3)
S1 U1 S1 6_656 8_665 139.987(15)
S1 U1 S1 7_565 8_665 69.890(12)
S1 U1 S1 . 8_665 138.102(15)
S1 U1 S1 2_554 8_665 124.80(3)
S2 U1 Ni1 6_556 . 42.805(10)
S2 U1 Ni1 1_554 . 101.60(2)
S1 U1 Ni1 4 . 170.255(18)
S1 U1 Ni1 6_656 . 101.436(18)
S1 U1 Ni1 7_565 . 93.784(19)
S1 U1 Ni1 . . 44.224(18)
S1 U1 Ni1 2_554 . 44.546(18)
S1 U1 Ni1 8_665 . 114.642(18)
S2 U1 Ni1 6_556 3 42.805(10)
S2 U1 Ni1 1_554 3 101.60(2)
S1 U1 Ni1 4 3 101.436(18)
S1 U1 Ni1 6_656 3 170.255(18)
S1 U1 Ni1 7_565 3 44.224(18)
S1 U1 Ni1 . 3 93.784(19)
S1 U1 Ni1 2_554 3 114.642(18)
S1 U1 Ni1 8_665 3 44.546(18)
Ni1 U1 Ni1 . 3 79.190(5)
S2 Ni1 S2 6_556 2_554 180.0
S2 Ni1 S1 6_556 5 86.82(3)
S2 Ni1 S1 2_554 5 93.18(3)
S2 Ni1 S1 6_556 . 93.18(3)
S2 Ni1 S1 2_554 . 86.82(3)
S1 Ni1 S1 5 . 180.00(4)
S2 Ni1 S1 6_556 6_556 92.11(4)
S2 Ni1 S1 2_554 6_556 87.89(4)
S1 Ni1 S1 5 6_556 85.654(14)
S1 Ni1 S1 . 6_556 94.346(14)
S2 Ni1 S1 6_556 2_554 87.89(4)
S2 Ni1 S1 2_554 2_554 92.11(4)
S1 Ni1 S1 5 2_554 94.346(14)
S1 Ni1 S1 . 2_554 85.654(14)
S1 Ni1 S1 6_556 2_554 180.0
S2 Ni1 U1 6_556 5 129.21(3)
S2 Ni1 U1 2_554 5 50.79(3)
S1 Ni1 U1 5 5 53.55(2)
S1 Ni1 U1 . 5 126.45(2)
S1 Ni1 U1 6_556 5 58.556(19)
S1 Ni1 U1 2_554 5 121.444(19)
S2 Ni1 U1 6_556 . 50.79(3)
S2 Ni1 U1 2_554 . 129.21(3)
S1 Ni1 U1 5 . 126.45(2)
S1 Ni1 U1 . . 53.55(2)
S1 Ni1 U1 6_556 . 121.444(19)
S1 Ni1 U1 2_554 . 58.556(19)
U1 Ni1 U1 5 . 180.0
Ni1 S1 Ni1 . 2 139.81(4)
Ni1 S1 U1 . 6_556 87.36(3)
Ni1 S1 U1 2 6_556 132.47(3)
Ni1 S1 U1 . . 82.22(2)
Ni1 S1 U1 2 . 85.92(3)
U1 S1 U1 6_556 . 98.49(2)
Ni1 S1 U1 . 2 96.93(3)
Ni1 S1 U1 2 2 76.90(2)
U1 S1 U1 6_556 2 109.19(3)
U1 S1 U1 . 2 152.25(3)
Ni1 S2 Ni1 2 4 138.82(6)
Ni1 S2 U1 2 6_656 86.41(3)
Ni1 S2 U1 4 6_656 86.41(3)
Ni1 S2 U1 2 1_556 106.53(3)
Ni1 S2 U1 4 1_556 106.53(3)
U1 S2 U1 6_656 1_556 136.28(5)

loop_
_geom_bond_atom_site_label_1
_geom_bond_atom_site_label_2
_geom_bond_site_symmetry_2
_geom_bond_distance
U1 S2 6_556 2.6666(13)
U1 S2 1_554 2.7446(12)
U1 S1 4 2.7721(9)
U1 S1 6_656 2.7721(9)
U1 S1 7_565 2.7888(8)
U1 S1 . 2.7888(8)
U1 S1 2_554 3.0088(8)
U1 S1 8_665 3.0088(8)
U1 Ni1 . 3.43488(18)
U1 Ni1 3 3.43488(18)
Ni1 S2 6_556 2.3386(4)
Ni1 S2 2_554 2.3386(4)
Ni1 S1 5 2.4180(8)
Ni1 S1 . 2.4180(8)
Ni1 S1 6_556 2.4739(9)
Ni1 S1 2_554 2.4739(9)
Ni1 U1 5 3.43487(18)
S1 Ni1 2 2.4739(9)
S1 U1 6_556 2.7722(9)
S1 U1 2 3.0088(8)
S2 Ni1 2 2.3386(4)
S2 Ni1 4 2.3386(4)
S2 U1 6_656 2.6666(13)
S2 U1 1_556 2.7446(12)
